data_2010956
loop_
_publ_author_name
'Kani, Yoshiyuki'
'Ohba, Shigeru'
'Nishida, Yuzo'

_publ_section_title
;\m-Acetato-<i>O</i>:<i>O</i>'-bis{[bis(salicylidene)ethylenediaminato]manganese(III)}
 perchlorate
;
_journal_issue 5
_journal_name_full 'Acta Crystallographica Section C'
_journal_page_first e194
_journal_page_last e194
_journal_paper_doi 10.1107/S0108270100005552
_journal_volume 56
_journal_year 2000
_chemical_formula_iupac '[Mn2 (C16 H14 N2 O2)2 (C2 H3 O2)] Cl O4'
_chemical_formula_sum 'C34 H31 Cl Mn2 N4 O10'
_chemical_formula_weight 800.97
_chemical_name_systematic
;
\m-acetato-O:O'-bis({2,2'[1,2-ethanediylbis(nitrilomethylidyne)]diphenolato}-
manganese(III)) perchlorate
;
_space_group_IT_number 2
_symmetry_cell_setting triclinic
_symmetry_space_group_name_Hall '-P 1'
_symmetry_space_group_name_H-M 'P -1'
_cell_angle_alpha 106.52(3)
_cell_angle_beta 94.31(3)
_cell_angle_gamma 90.79(3)
_cell_formula_units_Z 2
_cell_length_a 11.990(4)
_cell_length_b 12.988(4)
_cell_length_c 11.296(5)
_cell_measurement_reflns_used 25
_cell_measurement_temperature 298
_cell_measurement_theta_max 15
_cell_measurement_theta_min 10
_cell_volume 1680.6(11)
_computing_cell_refinement 'MSC/AFC Diffractometer Control Software'
_computing_data_collection
;
MSC/AFC Diffractometer Control Software
(Molecular Structure Corporation, 1993)
;
_computing_data_reduction 'TEXSAN (Molecular Structure Corporation, 1999)'
_computing_publication_material TEXSAN
_computing_structure_refinement TEXSAN
_computing_structure_solution 'DIRDIF94 (Beurskens et al., 1994)'
_diffrn_measured_fraction_theta_full 1.0014
_diffrn_measured_fraction_theta_max 1.0014
_diffrn_measurement_device_type 'Rigaku AFC-5S'
_diffrn_measurement_method \q-2\q
_diffrn_radiation_type MoK\a
_diffrn_radiation_wavelength .71073
_diffrn_reflns_av_R_equivalents .011
_diffrn_reflns_limit_h_max 16
_diffrn_reflns_limit_h_min 0
_diffrn_reflns_limit_k_max 17
_diffrn_reflns_limit_k_min -17
_diffrn_reflns_limit_l_max 15
_diffrn_reflns_limit_l_min -15
_diffrn_reflns_number 8092
_diffrn_reflns_theta_full 27.5
_diffrn_reflns_theta_max 27.5
_diffrn_standards_decay_% 0
_diffrn_standards_interval_count 100
_diffrn_standards_number 3
_exptl_absorpt_coefficient_mu .896
_exptl_absorpt_correction_T_max .789
_exptl_absorpt_correction_T_min .670
_exptl_absorpt_correction_type integration
_exptl_absorpt_process_details '(Coppens et al., 1965)'
_exptl_crystal_colour black
_exptl_crystal_density_diffrn 1.583
_exptl_crystal_density_method 'not measured'
_exptl_crystal_description prism
_exptl_crystal_size_max .5
_exptl_crystal_size_mid .5
_exptl_crystal_size_min .3
_refine_diff_density_max .53
_refine_diff_density_min -.66
_refine_ls_extinction_method none
_refine_ls_goodness_of_fit_ref 1.37
_refine_ls_hydrogen_treatment noref
_refine_ls_number_parameters 460
_refine_ls_number_reflns 7723
_refine_ls_R_factor_gt .039
_refine_ls_shift/su_max .001
_refine_ls_structure_factor_coef Fsqd
_refine_ls_weighting_details 'w = 1/[\s^2^(Fo^2^) + (0.05(Fo^2^ + 2Fc^2^)/3)^2^]'
_refine_ls_weighting_scheme calc
_refine_ls_wR_factor_ref .106
_reflns_number_gt 6237
_reflns_number_total 7723
_reflns_threshold_expression I>2\s(I)
_cod_data_source_file qa0274.cif
_cod_data_source_block I
_cod_original_cell_volume 1680.5(9)
_cod_database_code 2010956

loop_
_symmetry_equiv_pos_as_xyz
x,y,z
-x,-y,-z

loop_
_atom_site_label
_atom_site_fract_x
_atom_site_fract_y
_atom_site_fract_z
_atom_site_U_iso_or_equiv
_atom_site_adp_type
_atom_site_occupancy
_atom_site_type_symbol
Mn1 .00387(3) .46031(3) .34269(3) .02548(8) Uani 1.00 Mn
Mn2 -.35940(3) .48464(3) .04533(3) .02727(8) Uani 1.00 Mn
Cl1 -.48912(7) .22137(7) .40514(6) .0617(2) Uani 1.00 Cl
O1 -.08070(10) .56070(10) .45840(10) .0293(4) Uani 1.00 O
O2 -.08840(10) .33880(10) .32690(10) .0345(4) Uani 1.00 O
O3 -.42640(10) .58490(10) -.02910(10) .0324(4) Uani 1.00 O
O4 -.34110(10) .38190(10) -.10630(10) .0355(4) Uani 1.00 O
O5 -.08080(10) .50220(10) .1913(2) .0425(5) Uani 1.00 O
O6 -.19910(10) .56070(10) .0677(2) .0425(5) Uani 1.00 O
O7 -.4440(3) .1738(2) .2936(2) .0923(10) Uani 1.00 O
O8 -.5757(4) .2880(5) .3794(4) .190(2) Uani 1.00 O
O9 -.4076(4) .2916(3) .4854(3) .148(2) Uani 1.00 O
O10 -.5290(3) .1514(3) .4684(3) .1100(10) Uani 1.00 O
N1 .12500(10) .5727(2) .3706(2) .0330(5) Uani 1.00 N
N2 .1189(2) .3699(2) .2491(2) .0364(5) Uani 1.00 N
N3 -.40180(10) .5736(2) .2085(2) .0326(5) Uani 1.00 N
N4 -.32720(10) .3801(2) .1395(2) .0317(5) Uani 1.00 N
C1 -.0882(2) .6631(2) .4546(2) .0314(5) Uani 1.00 C
C2 -.1864(2) .7167(2) .4857(2) .0405(6) Uani 1.00 C
C3 -.1958(2) .8229(2) .4866(3) .0528(8) Uani 1.00 C
C4 -.1075(3) .8786(2) .4567(3) .0585(9) Uani 1.00 C
C5 -.0101(3) .8282(2) .4288(3) .0509(8) Uani 1.00 C
C6 .0022(2) .7203(2) .4263(2) .0365(6) Uani 1.00 C
C7 .1095(2) .6734(2) .4004(2) .0391(6) Uani 1.00 C
C8 .2356(2) .5272(2) .3464(2) .0432(7) Uani 1.00 C
C9 .2178(2) .4318(2) .2334(3) .0487(7) Uani 1.00 C
C10 .1129(2) .2674(2) .2032(2) .0482(7) Uani 1.00 C
C11 .0238(2) .1974(2) .2134(3) .0488(7) Uani 1.00 C
C12 .0337(3) .0850(3) .1621(4) .0750(10) Uani 1.00 C
C13 -.0447(4) .0134(3) .1752(4) .0850(10) Uani 1.00 C
C14 -.1366(3) .0506(2) .2390(3) .0700(10) Uani 1.00 C
C15 -.1508(2) .1593(2) .2898(3) .0491(7) Uani 1.00 C
C16 -.0712(2) .2352(2) .2775(2) .0383(6) Uani 1.00 C
C17 -.4148(2) .6914(2) .0230(2) .0305(5) Uani 1.00 C
C18 -.4189(2) .7586(2) -.0542(2) .0376(6) Uani 1.00 C
C19 -.4140(2) .8693(2) -.0050(3) .0482(7) Uani 1.00 C
C20 -.4067(2) .9162(2) .1230(3) .0550(8) Uani 1.00 C
C21 -.4041(2) .8516(2) .2000(2) .0465(7) Uani 1.00 C
C22 -.4062(2) .7390(2) .1526(2) .0356(6) Uani 1.00 C
C23 -.4120(2) .6756(2) .2382(2) .0365(6) Uani 1.00 C
C24 -.4181(2) .5103(2) .2957(2) .0380(6) Uani 1.00 C
C25 -.3295(2) .4267(2) .2750(2) .0383(6) Uani 1.00 C
C26 -.3056(2) .2812(2) .0936(2) .0382(6) Uani 1.00 C
C27 -.3007(2) .2270(2) -.0354(2) .0387(6) Uani 1.00 C
C28 -.2831(3) .1148(2) -.0706(3) .0575(9) Uani 1.00 C
C29 -.2870(3) .0560(2) -.1917(3) .0661(10) Uani 1.00 C
C30 -.3101(3) .1060(2) -.2840(3) .0560(8) Uani 1.00 C
C31 -.3267(2) .2153(2) -.2537(2) .0426(7) Uani 1.00 C
C32 -.3218(2) .2782(2) -.1295(2) .0330(5) Uani 1.00 C
C33 -.1049(2) .5608(2) .1233(2) .0323(5) Uani 1.00 C
C34 -.0168(2) .6367(2) .1026(2) .0514(8) Uani 1.00 C
H1 -.2483 .6795 .5068 .0487 Uiso 1.00 H
H2 -.2642 .8586 .5080 .0634 Uiso 1.00 H
H3 -.1151 .9518 .4557 .0703 Uiso 1.00 H
H4 .0516 .8674 .4104 .0611 Uiso 1.00 H
H5 .1729 .7210 .4059 .0470 Uiso 1.00 H
H6 .2857 .5795 .3313 .0519 Uiso 1.00 H
H7 .2661 .5050 .4159 .0519 Uiso 1.00 H
H8 .2823 .3881 .2260 .0585 Uiso 1.00 H
H9 .2051 .4555 .1605 .0585 Uiso 1.00 H
H10 .1740 .2348 .1577 .0579 Uiso 1.00 H
H11 .0972 .0590 .1170 .0897 Uiso 1.00 H
H12 -.0363 -.0624 .1405 .1022 Uiso 1.00 H
H13 -.1919 -.0001 .2484 .0839 Uiso 1.00 H
H14 -.2155 .1830 .3338 .0589 Uiso 1.00 H
H15 -.4252 .7277 -.1425 .0451 Uiso 1.00 H
H16 -.4157 .9142 -.0595 .0579 Uiso 1.00 H
H17 -.4036 .9930 .1567 .0660 Uiso 1.00 H
H18 -.4007 .8838 .2880 .0559 Uiso 1.00 H
H19 -.4243 .7121 .3227 .0438 Uiso 1.00 H
H20 -.4093 .5560 .3795 .0456 Uiso 1.00 H
H21 -.4914 .4761 .2795 .0456 Uiso 1.00 H
H22 -.3478 .3716 .3124 .0459 Uiso 1.00 H
H23 -.2578 .4596 .3103 .0459 Uiso 1.00 H
H24 -.2914 .2396 .1507 .0458 Uiso 1.00 H
H25 -.2680 .0796 -.0073 .0690 Uiso 1.00 H
H26 -.2739 -.0196 -.2132 .0794 Uiso 1.00 H
H27 -.3144 .0644 -.3695 .0672 Uiso 1.00 H
H28 -.3419 .2487 -.3186 .0511 Uiso 1.00 H
H29 .0521 .6307 .1489 .0617 Uiso 1.00 H
H30 -.0053 .6186 .0160 .0617 Uiso 1.00 H
H31 -.0412 .7092 .1298 .0617 Uiso 1.00 H

loop_
_atom_site_aniso_label
_atom_site_aniso_U_11
_atom_site_aniso_U_22
_atom_site_aniso_U_33
_atom_site_aniso_U_12
_atom_site_aniso_U_13
_atom_site_aniso_U_23
Mn1 .0234(2) .0286(2) .0259(2) .00130(10) .00310(10) .00990(10)
Mn2 .0327(2) .0273(2) .0237(2) .00530(10) .00020(10) .01060(10)
Cl1 .0737(5) .0704(5) .0372(3) -.0129(4) .0143(3) .0074(3)
O1 .0302(7) .0295(7) .0306(7) .0027(6) .0050(6) .0120(6)
O2 .0329(8) .0306(8) .0409(9) .0006(6) .0013(6) .0122(7)
O3 .0395(8) .0274(7) .0295(7) .0048(6) -.0044(6) .0087(6)
O4 .0473(9) .0299(8) .0316(8) .0083(7) .0070(7) .0114(6)
O5 .0449(9) .0520(10) .0351(8) -.0001(8) -.0063(7) .0216(8)
O6 .0352(8) .0540(10) .0430(9) -.0018(7) -.0059(7) .0250(8)
O7 .122(2) .086(2) .062(2) .018(2) .032(2) .0040(10)
O8 .159(4) .303(6) .173(4) .148(4) .097(3) .146(4)
O9 .224(4) .148(3) .061(2) -.105(3) -.036(2) .029(2)
O10 .117(2) .122(3) .105(2) -.033(2) .018(2) .055(2)
N1 .0286(9) .0410(10) .0330(9) -.0030(7) .0019(7) .0164(8)
N2 .0308(9) .0480(10) .0303(9) .0068(8) .0045(7) .0096(8)
N3 .0321(9) .0380(10) .0273(9) .0005(7) -.0002(7) .0100(8)
N4 .0285(9) .0390(10) .0319(9) .0018(7) -.0006(7) .0172(8)
C1 .0380(10) .0300(10) .0251(10) .0019(9) -.0020(8) .0086(8)
C2 .0420(10) .0360(10) .0420(10) .0057(10) -.0033(10) .0097(10)
C3 .055(2) .0390(10) .060(2) .0150(10) -.0070(10) .0090(10)
C4 .079(2) .0290(10) .068(2) .0050(10) -.005(2) .0150(10)
C5 .065(2) .0350(10) .054(2) -.0080(10) .0000(10) .0170(10)
C6 .0440(10) .0340(10) .0330(10) -.0031(9) -.0024(9) .0128(9)
C7 .0390(10) .0430(10) .0380(10) -.0101(10) .0031(10) .0170(10)
C8 .0270(10) .056(2) .0510(10) -.0030(10) .0028(10) .0230(10)
C9 .0350(10) .067(2) .0470(10) .0070(10) .0160(10) .0190(10)
C10 .0440(10) .051(2) .0420(10) .0140(10) .0040(10) .0010(10)
C11 .0490(10) .0380(10) .0500(10) .0080(10) -.0080(10) .0000(10)
C12 .076(2) .045(2) .084(2) .017(2) -.005(2) -.010(2)
C13 .090(3) .035(2) .113(3) .003(2) -.022(2) .000(2)
C14 .082(2) .040(2) .084(2) -.016(2) -.037(2) .025(2)
C15 .0510(10) .0400(10) .057(2) -.0080(10) -.0180(10) .0220(10)
C16 .0420(10) .0340(10) .0380(10) -.0002(9) -.0136(10) .0116(9)
C17 .0251(10) .0280(10) .0380(10) .0014(8) -.0025(8) .0095(9)
C18 .0360(10) .0350(10) .0440(10) .0033(9) .0012(10) .0155(10)
C19 .0500(10) .0330(10) .065(2) .0000(10) -.0020(10) .0210(10)
C20 .058(2) .0270(10) .074(2) .0000(10) -.0100(10) .0080(10)
C21 .0480(10) .0350(10) .0480(10) .0010(10) -.0060(10) .0010(10)
C22 .0330(10) .0310(10) .0380(10) .0006(9) -.0028(9) .0057(9)
C23 .0360(10) .0400(10) .0280(10) .0027(9) .0004(9) .0020(9)
C24 .0390(10) .0490(10) .0280(10) -.0024(10) .0027(9) .0141(10)
C25 .0410(10) .0480(10) .0310(10) -.0010(10) -.0028(9) .0210(10)
C26 .0360(10) .0410(10) .0440(10) .0056(9) -.0029(10) .0240(10)
C27 .0370(10) .0350(10) .0460(10) .0086(9) .0031(10) .0170(10)
C28 .073(2) .0390(10) .065(2) .0200(10) .0040(10) .0220(10)
C29 .089(2) .0320(10) .075(2) .0200(10) .011(2) .0100(10)
C30 .068(2) .0410(10) .055(2) .0100(10) .0170(10) .0040(10)
C31 .0470(10) .0380(10) .0430(10) .0040(10) .0110(10) .0110(10)
C32 .0300(10) .0310(10) .0400(10) .0043(8) .0058(9) .0115(9)
C33 .0340(10) .0390(10) .0237(10) .0016(9) .0033(8) .0084(9)
C34 .052(2) .063(2) .0420(10) -.0160(10) -.0030(10) .0220(10)

loop_
_atom_type_symbol
_atom_type_description
_atom_type_scat_dispersion_real
_atom_type_scat_dispersion_imag
_atom_type_scat_source
C C .003 .002
;International Tables for Crystallography
(1992, Vol. C)
;
H H .000 .000
;International Tables for Crystallography
(1992, Vol. C)
;
Cl Cl .148 .159
;International Tables for Crystallography
(1992, Vol. C)
;
Mn Mn .337 .728
;International Tables for Crystallography
(1992, Vol. C)
;
N N .006 .003
;International Tables for Crystallography
(1992, Vol. C)
;
O O .011 .006
;International Tables for Crystallography
(1992, Vol. C)
;

loop_
_geom_angle_atom_site_label_1
_geom_angle_atom_site_label_2
_geom_angle_atom_site_label_3
_geom_angle
_geom_angle_publ_flag
O1 Mn1 O2 96.70(10) no
O1 Mn1 O5 91.00(10) no
O1 Mn1 N1 89.10(10) no
O1 Mn1 N2 167.70(10) no
O2 Mn1 O5 94.90(10) no
O2 Mn1 N1 168.80(10) no
O2 Mn1 N2 91.20(10) no
O5 Mn1 N1 94.60(10) no
O5 Mn1 N2 97.70(10) no
N1 Mn1 N2 81.60(10) no
O3 Mn2 O4 94.30(10) no
O3 Mn2 O6 93.10(10) no
O3 Mn2 N3 89.10(10) no
O3 Mn2 N4 165.40(10) no
O4 Mn2 O6 96.90(10) no
O4 Mn2 N3 168.90(10) no
O4 Mn2 N4 92.10(10) no
O6 Mn2 N3 93.50(10) no
O6 Mn2 N4 99.10(10) no
N3 Mn2 N4 82.30(10) no
O7 Cl1 O8 106.8(2) no
O7 Cl1 O9 108.9(2) no
O7 Cl1 O10 116.4(2) no
O8 Cl1 O9 105.7(3) no
O8 Cl1 O10 110.8(3) no
O9 Cl1 O10 107.7(2) no
Mn1 O1 C1 120.60(10) no
Mn1 O2 C16 130.5(2) no
Mn2 O3 C17 122.50(10) no
Mn2 O4 C32 129.60(10) no
Mn1 O5 C33 155.9(2) yes
Mn2 O6 C33 140.10(10) yes
Mn1 N1 C7 124.5(2) no
Mn1 N1 C8 112.6(2) no
C7 N1 C8 122.8(2) no
Mn1 N2 C9 113.7(2) no
Mn1 N2 C10 126.3(2) no
C9 N2 C10 119.9(2) no
Mn2 N3 C23 124.8(2) no
Mn2 N3 C24 112.90(10) no
C23 N3 C24 122.4(2) no
Mn2 N4 C25 113.30(10) no
Mn2 N4 C26 126.1(2) no
C25 N4 C26 120.6(2) no
O1 C1 C2 119.1(2) no
O1 C1 C6 122.3(2) no
C2 C1 C6 118.5(2) no
C1 C2 C3 120.7(2) no
C1 C2 H1 119.7 no
C3 C2 H1 119.7 no
C2 C3 C4 120.7(3) no
C2 C3 H2 119.6 no
C4 C3 H2 119.6 no
C3 C4 C5 119.4(2) no
C3 C4 H3 120.3 no
C5 C4 H3 120.3 no
C4 C5 C6 121.4(3) no
C4 C5 H4 119.3 no
C6 C5 H4 119.3 no
C1 C6 C5 119.2(2) no
C1 C6 C7 122.4(2) no
C5 C6 C7 118.3(2) no
N1 C7 C6 124.0(2) no
N1 C7 H5 118.0 no
C6 C7 H5 118.0 no
N1 C8 C9 106.6(2) no
N1 C8 H6 110.2 no
N1 C8 H7 110.2 no
C9 C8 H6 110.2 no
C9 C8 H7 110.2 no
H6 C8 H7 109.5 no
N2 C9 C8 107.3(2) no
N2 C9 H8 110.0 no
N2 C9 H9 110.0 no
C8 C9 H8 110.0 no
C8 C9 H9 110.0 no
H8 C9 H9 109.5 no
N2 C10 C11 126.0(2) no
N2 C10 H10 117.0 no
C11 C10 H10 117.0 no
C10 C11 C12 118.4(3) no
C10 C11 C16 122.6(2) no
C12 C11 C16 118.9(3) no
C11 C12 C13 121.5(3) no
C11 C12 H11 119.2 no
C13 C12 H11 119.2 no
C12 C13 C14 119.3(3) no
C12 C13 H12 120.3 no
C14 C13 H12 120.3 no
C13 C14 C15 121.4(3) no
C13 C14 H13 119.3 no
C15 C14 H13 119.3 no
C14 C15 C16 120.5(3) no
C14 C15 H14 119.8 no
C16 C15 H14 119.8 no
O2 C16 C11 123.2(2) no
O2 C16 C15 118.5(2) no
C11 C16 C15 118.3(2) no
O3 C17 C18 118.6(2) no
O3 C17 C22 122.8(2) no
C18 C17 C22 118.5(2) no
C17 C18 C19 120.9(2) no
C17 C18 H15 119.6 no
C19 C18 H15 119.6 no
C18 C19 C20 120.7(2) no
C18 C19 H16 119.7 no
C20 C19 H16 119.7 no
C19 C20 C21 119.3(2) no
C19 C20 H17 120.4 no
C21 C20 H17 120.4 no
C20 C21 C22 121.2(2) no
C20 C21 H18 119.4 no
C22 C21 H18 119.4 no
C17 C22 C21 119.5(2) no
C17 C22 C23 121.9(2) no
C21 C22 C23 118.3(2) no
N3 C23 C22 124.0(2) no
N3 C23 H19 118.0 no
C22 C23 H19 118.0 no
N3 C24 C25 106.4(2) no
N3 C24 H20 110.2 no
N3 C24 H21 110.2 no
C25 C24 H20 110.2 no
C25 C24 H21 110.2 no
H20 C24 H21 109.5 no
N4 C25 C24 107.3(2) no
N4 C25 H22 110.0 no
N4 C25 H23 110.0 no
C24 C25 H22 110.0 no
C24 C25 H23 110.0 no
H22 C25 H23 109.5 no
N4 C26 C27 125.8(2) no
N4 C26 H24 117.1 no
C27 C26 H24 117.1 no
C26 C27 C28 118.2(2) no
C26 C27 C32 123.0(2) no
C28 C27 C32 118.6(2) no
C27 C28 C29 121.7(3) no
C27 C28 H25 119.1 no
C29 C28 H25 119.1 no
C28 C29 C30 119.6(3) no
C28 C29 H26 120.2 no
C30 C29 H26 120.2 no
C29 C30 C31 120.5(3) no
C29 C30 H27 119.8 no
C31 C30 H27 119.7 no
C30 C31 C32 121.1(2) no
C30 C31 H28 119.5 no
C32 C31 H28 119.5 no
O4 C32 C27 123.2(2) no
O4 C32 C31 118.2(2) no
C27 C32 C31 118.5(2) no
O5 C33 O6 124.1(2) no
O5 C33 C34 119.9(2) no
O6 C33 C34 116.0(2) no
C33 C34 H29 109.5 no
C33 C34 H30 109.5 no
C33 C34 H31 109.5 no
H29 C34 H30 109.5 no
H29 C34 H31 109.5 no
H30 C34 H31 109.5 no

loop_
_geom_bond_atom_site_label_1
_geom_bond_atom_site_label_2
_geom_bond_site_symmetry_1
_geom_bond_site_symmetry_2
_geom_bond_distance
_geom_bond_publ_flag
Mn1 O1 . . 1.924(2) yes
Mn1 O2 . . 1.873(2) yes
Mn1 O5 . . 2.129(2) yes
Mn1 N1 . . 1.987(2) yes
Mn1 N2 . . 1.989(2) yes
Mn2 O3 . . 1.8970(10) yes
Mn2 O4 . . 1.878(2) yes
Mn2 O6 . . 2.113(2) yes
Mn2 N3 . . 1.984(2) yes
Mn2 N4 . . 1.975(2) yes
Cl1 O7 . . 1.389(2) no
Cl1 O8 . . 1.426(4) no
Cl1 O9 . . 1.407(3) no
Cl1 O10 . . 1.405(3) no
O1 C1 . . 1.348(3) no
O2 C16 . . 1.328(3) no
O3 C17 . . 1.340(3) no
O4 C32 . . 1.323(3) no
O5 C33 . . 1.248(3) no
O6 C33 . . 1.250(3) no
N1 C7 . . 1.274(3) no
N1 C8 . . 1.473(3) no
N2 C9 . . 1.474(3) no
N2 C10 . . 1.283(3) no
N3 C23 . . 1.280(3) no
N3 C24 . . 1.473(3) no
N4 C25 . . 1.480(3) no
N4 C26 . . 1.279(3) no
C1 C2 . . 1.393(3) no
C1 C6 . . 1.411(3) no
C2 C3 . . 1.384(4) no
C2 H1 . . .960 no
C3 C4 . . 1.388(4) no
C3 H2 . . .960 no
C4 C5 . . 1.360(4) no
C4 H3 . . .960 no
C5 C6 . . 1.404(3) no
C5 H4 . . .960 no
C6 C7 . . 1.445(4) no
C7 H5 . . .960 no
C8 C9 . . 1.503(4) no
C8 H6 . . .960 no
C8 H7 . . .960 no
C9 H8 . . .960 no
C9 H9 . . .960 no
C10 C11 . . 1.425(4) no
C10 H10 . . .960 no
C11 C12 . . 1.419(4) no
C11 C16 . . 1.414(4) no
C12 C13 . . 1.359(6) no
C12 H11 . . .960 no
C13 C14 . . 1.380(6) no
C13 H12 . . .960 no
C14 C15 . . 1.383(4) no
C14 H13 . . .960 no
C15 C16 . . 1.406(4) no
C15 H14 . . .960 no
C17 C18 . . 1.397(3) no
C17 C22 . . 1.413(3) no
C18 C19 . . 1.384(3) no
C18 H15 . . .960 no
C19 C20 . . 1.396(4) no
C19 H16 . . .960 no
C20 C21 . . 1.369(4) no
C20 H17 . . .960 no
C21 C22 . . 1.407(3) no
C21 H18 . . .960 no
C22 C23 . . 1.442(3) no
C23 H19 . . .960 no
C24 C25 . . 1.512(4) no
C24 H20 . . .960 no
C24 H21 . . .960 no
C25 H22 . . .960 no
C25 H23 . . .960 no
C26 C27 . . 1.433(4) no
C26 H24 . . .960 no
C27 C28 . . 1.421(3) no
C27 C32 . . 1.414(3) no
C28 C29 . . 1.361(4) no
C28 H25 . . .960 no
C29 C30 . . 1.391(4) no
C29 H26 . . .960 no
C30 C31 . . 1.384(4) no
C30 H27 . . .960 no
C31 C32 . . 1.405(3) no
C31 H28 . . .960 no
C33 C34 . . 1.510(3) no
C34 H29 . . .960 no
C34 H30 . . .960 no
C34 H31 . . .960 no

loop_
_geom_contact_atom_site_label_1
_geom_contact_atom_site_label_2
_geom_contact_distance
_geom_contact_site_symmetry_2
Mn1 C1 3.259(2) 2_566
Mn1 Mn1 3.4161(6) 2_566
Mn2 O3 2.686(2) 2_465
Mn2 C17 3.414(2) 2_465
Mn2 Mn2 3.5100(10) 2_465
O1 O1 2.786(3) 2_566
O1 N1 3.008(2) 2_566
O1 O2 3.013(2) 2_566
O1 N2 3.239(2) 2_566
O1 C8 3.407(3) 2_566
O2 C1 3.134(3) 2_566
O2 C7 3.158(3) 2_566
O2 C6 3.199(3) 2_566
O2 N1 3.345(2) 2_566
O3 O3 3.050(3) 2_465
O3 N3 3.077(2) 2_465
O3 N4 3.209(2) 2_465
O3 O4 3.256(2) 2_465
O3 C24 3.324(3) 2_465
O3 C9 3.496(3) 2_565
O4 C23 3.191(3) 2_465
O4 N3 3.326(3) 2_465
O4 C22 3.328(3) 2_465
O4 C17 3.347(3) 2_465
O4 C9 3.507(3) 2_565
O4 C8 3.556(3) 2_565
O5 C34 3.590(3) 2_565
O6 C9 3.421(3) 2_565
O7 C18 3.392(4) 2_465
O7 C20 3.407(4) 1_545
O7 C19 3.455(4) 2_465
O7 C26 3.477(4) .
O7 C15 3.526(4) .
O8 C2 3.341(5) 2_466
O8 C18 3.544(5) 2_465
O9 C8 3.183(4) 2_566
O9 C31 3.445(4) 1_556
O9 C25 3.503(4) .
O10 C3 3.383(5) 2_466
O10 C23 3.563(4) 2_466
N2 C2 3.531(3) 2_566
N2 C1 3.538(3) 2_566
N4 C18 3.443(3) 2_465
N4 C17 3.448(3) 2_465
C1 C16 3.366(3) 2_566
C2 C10 3.505(4) 2_566
C5 C15 3.553(4) 2_566
C6 C16 3.268(3) 2_566
C6 C15 3.480(3) 2_566
C7 C15 3.549(4) 2_566
C7 C16 3.559(3) 2_566
C17 C32 3.452(3) 2_465
C17 C26 3.568(3) 2_465
C17 C27 3.586(3) 2_465
C18 C26 3.312(3) 2_465
C18 C27 3.575(4) 2_465
C21 C31 3.472(4) 2_465
C22 C32 3.251(3) 2_465
C22 C31 3.483(4) 2_465
C23 C31 3.452(4) 2_465
C23 C32 3.455(3) 2_465
C33 C34 3.489(4) 2_565

loop_
_geom_torsion_atom_site_label_1
_geom_torsion_atom_site_label_2
_geom_torsion_atom_site_label_3
_geom_torsion_atom_site_label_4
_geom_torsion
_geom_torsion_publ_flag
Mn1 O5 C33 O6 -148.6(3) yes
Mn2 O6 C33 O5 .9(4) yes
